data_2216313
loop_
_publ_author_name
'Graham Smith'
'Urs D. Wermuth'
'Jonathan M. White'

_publ_section_title
;
 4-(2,4,6-Trinitroanilino)benzoic acid
;
_journal_coeditor_code BT2608
_journal_issue 12
_journal_name_full 'Acta Crystallographica Section E'
_journal_page_first o4803
_journal_page_last o4803
_journal_paper_doi 10.1107/S1600536807058497
_journal_volume 63
_journal_year 2007
_chemical_formula_iupac 'C13 H8 N4 O8'
_chemical_formula_moiety 'C13 H8 N4 O8'
_chemical_formula_sum 'C13 H8 N4 O8'
_chemical_formula_weight 348.23
_chemical_melting_point 558
_chemical_name_common '4-picraminobenzoic acid'
_chemical_name_systematic
;
4-(2,4,6-Trinitroanilino)benzoic acid
;
_space_group_IT_number 14
_symmetry_cell_setting monoclinic
_symmetry_space_group_name_Hall '-P 2ybc'
_symmetry_space_group_name_H-M 'P 1 21/c 1'
_atom_sites_solution_hydrogens geom
_atom_sites_solution_primary direct
_atom_sites_solution_secondary difmap
_audit_creation_method 'SHELXL97 (Sheldrick, 1997)'
_cell_angle_alpha 90.00
_cell_angle_beta 102.903(2)
_cell_angle_gamma 90.00
_cell_formula_units_Z 4
_cell_length_a 20.317(2)
_cell_length_b 5.0919(5)
_cell_length_c 13.9364(15)
_cell_measurement_reflns_used 1942
_cell_measurement_temperature 130(2)
_cell_measurement_theta_max 27.40
_cell_measurement_theta_min 2.95
_cell_volume 1405.3(2)
_computing_cell_refinement 'SMART (Bruker, 2000)'
_computing_data_collection 'SMART (Bruker, 2000)'
_computing_data_reduction 'SAINT (Bruker, 1999)'
_computing_molecular_graphics 'PLATON (Spek, 2003)'
_computing_publication_material 'PLATON (Spek, 2003)'
_computing_structure_refinement 'SHELXL97 (Sheldrick, 1997)'
_computing_structure_solution 'SHELXS97 (Sheldrick, 1997)'
_diffrn_ambient_temperature 130(2)
_diffrn_measured_fraction_theta_full 0.996
_diffrn_measured_fraction_theta_max 0.996
_diffrn_measurement_device_type 'Bruker CCD area-detector diffractometer'
_diffrn_measurement_method '\f and \w scans'
_diffrn_radiation_monochromator graphite
_diffrn_radiation_source 'sealed tube'
_diffrn_radiation_type MoK\a
_diffrn_radiation_wavelength 0.71073
_diffrn_reflns_av_R_equivalents 0.0314
_diffrn_reflns_av_sigmaI/netI 0.0484
_diffrn_reflns_limit_h_max 22
_diffrn_reflns_limit_h_min -24
_diffrn_reflns_limit_k_max 6
_diffrn_reflns_limit_k_min -5
_diffrn_reflns_limit_l_max 16
_diffrn_reflns_limit_l_min -6
_diffrn_reflns_number 5876
_diffrn_reflns_theta_full 25.0
_diffrn_reflns_theta_max 25.0
_diffrn_reflns_theta_min 2.06
_diffrn_standards_decay_% 0.0
_exptl_absorpt_coefficient_mu 0.140
_exptl_absorpt_correction_T_max 0.99
_exptl_absorpt_correction_T_min 0.95
_exptl_absorpt_correction_type multi-scan
_exptl_absorpt_process_details '(SADABS; Bruker, 1999)'
_exptl_crystal_colour yellow
_exptl_crystal_density_diffrn 1.646
_exptl_crystal_density_method 'not measured'
_exptl_crystal_description needle
_exptl_crystal_F_000 712
_exptl_crystal_size_max 0.45
_exptl_crystal_size_mid 0.06
_exptl_crystal_size_min 0.06
_refine_diff_density_max 0.259
_refine_diff_density_min -0.214
_refine_ls_extinction_method none
_refine_ls_goodness_of_fit_ref 1.098
_refine_ls_hydrogen_treatment mixed
_refine_ls_matrix_type full
_refine_ls_number_parameters 234
_refine_ls_number_reflns 2462
_refine_ls_number_restraints 0
_refine_ls_restrained_S_all 1.098
_refine_ls_R_factor_all 0.0556
_refine_ls_R_factor_gt 0.0437
_refine_ls_shift/su_max 0.000
_refine_ls_shift/su_mean 0.000
_refine_ls_structure_factor_coef Fsqd
_refine_ls_weighting_details 'calc w=1/[\s^2^(Fo^2^)+(0.0309P)^2^+0.4928P] where P=(Fo^2^+2Fc^2^)/3'
_refine_ls_weighting_scheme calc
_refine_ls_wR_factor_gt 0.0955
_refine_ls_wR_factor_ref 0.0997
_reflns_number_gt 2057
_reflns_number_total 2462
_reflns_threshold_expression 'I >2\s(I)'
_cod_data_source_file bt2608.cif
_cod_data_source_block I
_cod_depositor_comments
;
The following automatic conversions were performed:
'_symmetry_cell_setting' value 'Monoclinic' changed to 'monoclinic'
according to '/home/saulius/struct/CIF-dictionaries/cif_core.dic'
dictionary named 'cif_core.dic' version 2.4.1 from 2010-06-29.

Automatic conversion script
Id: cif_fix_enum 1527 2010-12-29 10:47:43Z saulius 

The following automatic conversions were performed:

'_symmetry_cell_setting' value 'Monoclinic' changed to 'monoclinic'
according to /home/saulius/struct/CIF-dictionaries/cif_core.dic
dictionary named 'cif_core.dic' version 2.4.1 from 2010-06-29.

Automatic conversion script
Id: cif_fix_values 1715 2011-07-08 13:25:40Z adriana 
;
_cod_original_cell_volume 1405.4(2)
_cod_original_sg_symbol_H-M 'P 21/c '
_cod_database_code 2216313
_cod_database_fobs_code 2216313

loop_
_symmetry_equiv_pos_as_xyz
'x, y, z'
'-x, y+1/2, -z+1/2'
'-x, -y, -z'
'x, -y+1/2, z+1/2'

loop_
_atom_site_aniso_label
_atom_site_aniso_U_11
_atom_site_aniso_U_22
_atom_site_aniso_U_33
_atom_site_aniso_U_12
_atom_site_aniso_U_13
_atom_site_aniso_U_23
O21 0.0207(8) 0.0318(10) 0.0317(9) 0.0033(7) 0.0083(7) 0.0084(8)
O22 0.0308(9) 0.0194(9) 0.0260(9) 0.0026(7) 0.0048(7) 0.0061(7)
O41 0.0263(9) 0.0420(11) 0.0392(11) 0.0068(8) -0.0023(8) 0.0146(9)
O42 0.0219(9) 0.0400(11) 0.0414(11) -0.0048(8) 0.0084(8) 0.0058(9)
O61 0.0345(10) 0.0403(11) 0.0203(9) -0.0016(8) 0.0073(7) 0.0072(8)
O62 0.0305(9) 0.0183(9) 0.0310(9) 0.0035(7) -0.0021(8) 0.0005(7)
O711 0.0282(9) 0.0546(12) 0.0168(9) 0.0165(9) 0.0017(7) -0.0008(8)
O721 0.0270(10) 0.0586(13) 0.0202(9) 0.0228(9) -0.0009(8) 0.0017(9)
N2 0.0235(10) 0.0198(11) 0.0167(9) -0.0014(8) 0.0027(8) -0.0010(8)
N4 0.0213(10) 0.0267(12) 0.0266(11) 0.0017(9) 0.0037(9) -0.0011(9)
N6 0.0215(10) 0.0187(11) 0.0199(10) -0.0031(8) -0.0017(8) 0.0025(8)
N14 0.0177(10) 0.0243(11) 0.0169(10) 0.0021(8) 0.0022(8) 0.0029(8)
C1 0.0218(11) 0.0144(11) 0.0149(11) 0.0019(9) 0.0035(9) -0.0047(9)
C2 0.0221(11) 0.0161(12) 0.0148(10) 0.0002(9) 0.0049(9) -0.0015(9)
C3 0.0219(11) 0.0198(13) 0.0144(11) 0.0032(10) 0.0008(9) -0.0004(9)
C4 0.0182(11) 0.0232(13) 0.0187(11) 0.0008(10) 0.0011(9) -0.0016(10)
C5 0.0224(12) 0.0191(12) 0.0194(11) -0.0018(10) 0.0053(9) -0.0020(9)
C6 0.0221(11) 0.0155(12) 0.0145(10) 0.0021(9) 0.0006(9) 0.0009(9)
C11 0.0161(11) 0.0228(13) 0.0198(11) 0.0012(9) 0.0018(9) 0.0041(10)
C21 0.0218(12) 0.0202(12) 0.0188(11) -0.0002(10) 0.0011(9) -0.0007(9)
C31 0.0177(11) 0.0180(12) 0.0218(12) 0.0052(9) 0.0007(9) 0.0013(10)
C41 0.0162(11) 0.0198(12) 0.0174(11) -0.0017(9) 0.0007(9) 0.0030(9)
C51 0.0209(11) 0.0235(13) 0.0177(11) 0.0008(10) 0.0043(9) -0.0005(9)
C61 0.0172(11) 0.0239(13) 0.0260(12) 0.0049(10) 0.0033(9) 0.0028(10)
C71 0.0190(11) 0.0300(14) 0.0217(12) 0.0048(10) 0.0019(10) 0.0045(10)

loop_
_atom_site_type_symbol
_atom_site_label
_atom_site_fract_x
_atom_site_fract_y
_atom_site_fract_z
_atom_site_U_iso_or_equiv
_atom_site_thermal_displace_type
_atom_site_calc_flag
_atom_site_refinement_flags
_atom_site_occupancy
O O21 0.28495(8) 0.6642(3) 0.35981(12) 0.0277(5) Uani . . 1.000
O O22 0.19826(8) 0.9192(3) 0.31493(11) 0.0256(5) Uani . . 1.000
O O41 -0.02274(8) 0.5879(4) 0.29940(13) 0.0373(6) Uani . . 1.000
O O42 -0.03744(8) 0.2949(3) 0.40479(13) 0.0342(6) Uani . . 1.000
O O61 0.16455(8) 0.0561(3) 0.66743(11) 0.0315(6) Uani . . 1.000
O O62 0.22289(8) -0.1459(3) 0.57694(12) 0.0280(5) Uani . . 1.000
O O711 0.42517(8) 0.1190(4) 0.95005(11) 0.0337(6) Uani . . 1.000
O O721 0.49608(8) -0.0810(4) 0.87222(13) 0.0362(6) Uani . . 1.000
N N2 0.22466(9) 0.7173(4) 0.35345(13) 0.0203(6) Uani . . 1.000
N N4 -0.00133(9) 0.4347(4) 0.36657(14) 0.0251(6) Uani . . 1.000
N N6 0.18611(9) 0.0327(4) 0.59289(13) 0.0210(6) Uani . . 1.000
N N14 0.28062(9) 0.3181(4) 0.49909(13) 0.0199(6) Uani . . 1.000
C C1 0.21318(11) 0.3574(4) 0.47150(15) 0.0171(6) Uani . . 1.000
C C2 0.18317(10) 0.5347(4) 0.39510(15) 0.0175(6) Uani . . 1.000
C C3 0.11423(11) 0.5621(4) 0.36082(15) 0.0192(7) Uani . . 1.000
C C4 0.07171(11) 0.4169(4) 0.40398(16) 0.0205(7) Uani . . 1.000
C C5 0.09676(11) 0.2531(4) 0.48320(16) 0.0202(7) Uani . . 1.000
C C6 0.16532(11) 0.2273(4) 0.51474(15) 0.0179(6) Uani . . 1.000
C C11 0.39836(10) 0.1101(4) 0.77544(16) 0.0199(7) Uani . . 1.000
C C21 0.34772(11) 0.2976(4) 0.76841(16) 0.0208(7) Uani . . 1.000
C C31 0.30798(11) 0.3645(4) 0.67791(15) 0.0198(7) Uani . . 1.000
C C41 0.31861(10) 0.2401(4) 0.59402(15) 0.0183(7) Uani . . 1.000
C C51 0.36815(10) 0.0491(4) 0.60025(16) 0.0207(7) Uani . . 1.000
C C61 0.40803(11) -0.0152(5) 0.69090(16) 0.0226(7) Uani . . 1.000
C C71 0.44058(11) 0.0511(5) 0.87385(16) 0.0240(7) Uani . . 1.000
H H3 0.09660 0.67930 0.30830 0.0230 Uiso calc R 1.000
H H5 0.06700 0.16060 0.51490 0.0240 Uiso calc R 1.000
H H14 0.3038(12) 0.386(5) 0.4598(17) 0.026(7) Uiso . . 1.000
H H21 0.34040 0.38020 0.82630 0.0250 Uiso calc R 1.000
H H31 0.27370 0.49410 0.67310 0.0240 Uiso calc R 1.000
H H51 0.37450 -0.03660 0.54250 0.0250 Uiso calc R 1.000
H H61 0.44210 -0.14510 0.69560 0.0270 Uiso calc R 1.000
H H721 0.5209(17) -0.101(7) 0.934(3) 0.079(11) Uiso . . 1.000

loop_
_atom_type_symbol
_atom_type_description
_atom_type_scat_dispersion_real
_atom_type_scat_dispersion_imag
_atom_type_scat_source
C C 0.0033 0.0016 'International Tables Vol C Tables 4.2.6.8 and 6.1.1.4'
H H 0.0000 0.0000 'International Tables Vol C Tables 4.2.6.8 and 6.1.1.4'
N N 0.0061 0.0033 'International Tables Vol C Tables 4.2.6.8 and 6.1.1.4'
O O 0.0106 0.0060 'International Tables Vol C Tables 4.2.6.8 and 6.1.1.4'

loop_
_geom_angle_atom_site_label_1
_geom_angle_atom_site_label_2
_geom_angle_atom_site_label_3
_geom_angle
_geom_angle_publ_flag
C71 O721 H721 110(2) no
O21 N2 C2 118.84(18) no
O22 N2 C2 118.23(18) no
O21 N2 O22 122.91(19) no
O41 N4 C4 118.19(18) no
O42 N4 C4 117.86(18) no
O41 N4 O42 123.95(19) no
O61 N6 C6 117.96(18) no
O62 N6 C6 116.92(17) no
O61 N6 O62 125.10(19) no
C1 N14 C41 127.36(18) no
C41 N14 H14 115.9(16) no
C1 N14 H14 114.8(16) no
N14 C1 C6 123.88(19) no
N14 C1 C2 122.9(2) no
C2 C1 C6 113.21(19) no
N2 C2 C1 120.80(18) no
N2 C2 C3 115.40(18) no
C1 C2 C3 123.62(19) no
C2 C3 C4 118.83(19) no
N4 C4 C5 119.0(2) no
N4 C4 C3 119.87(19) no
C3 C4 C5 121.2(2) no
C4 C5 C6 118.6(2) no
N6 C6 C1 121.43(19) no
C1 C6 C5 124.30(19) no
N6 C6 C5 114.05(19) no
C61 C11 C71 122.0(2) no
C21 C11 C71 118.2(2) no
C21 C11 C61 119.8(2) no
C11 C21 C31 120.4(2) no
C21 C31 C41 119.2(2) no
N14 C41 C31 119.91(19) no
N14 C41 C51 119.08(19) no
C31 C41 C51 120.92(19) no
C41 C51 C61 119.5(2) no
C11 C61 C51 120.1(2) no
O711 C71 O721 123.1(2) no
O711 C71 C11 122.8(2) no
O721 C71 C11 114.18(19) no
C2 C3 H3 121.00 no
C4 C3 H3 121.00 no
C4 C5 H5 121.00 no
C6 C5 H5 121.00 no
C11 C21 H21 120.00 no
C31 C21 H21 120.00 no
C21 C31 H31 120.00 no
C41 C31 H31 120.00 no
C41 C51 H51 120.00 no
C61 C51 H51 120.00 no
C11 C61 H61 120.00 no
C51 C61 H61 120.00 no

loop_
_geom_bond_atom_site_label_1
_geom_bond_atom_site_label_2
_geom_bond_distance
_geom_bond_publ_flag
O21 N2 1.238(3) no
O22 N2 1.227(3) no
O41 N4 1.222(3) no
O42 N4 1.226(3) no
O61 N6 1.220(2) no
O62 N6 1.228(3) no
O711 C71 1.222(3) no
O721 C71 1.318(3) no
O721 H721 0.90(4) no
N2 C2 1.460(3) no
N4 C4 1.462(3) no
N6 C6 1.463(3) no
N14 C41 1.431(3) no
N14 C1 1.353(3) no
N14 H14 0.87(2) no
C1 C6 1.418(3) no
C1 C2 1.425(3) no
C2 C3 1.382(3) no
C3 C4 1.374(3) no
C4 C5 1.387(3) no
C5 C6 1.370(3) no
C11 C71 1.477(3) no
C11 C21 1.391(3) no
C11 C61 1.392(3) no
C21 C31 1.380(3) no
C31 C41 1.388(3) no
C41 C51 1.388(3) no
C51 C61 1.379(3) no
C3 H3 0.9500 no
C5 H5 0.9500 no
C21 H21 0.9500 no
C31 H31 0.9500 no
C51 H51 0.9500 no
C61 H61 0.9500 no

loop_
_geom_hbond_atom_site_label_D
_geom_hbond_atom_site_label_H
_geom_hbond_atom_site_label_A
_geom_hbond_site_symmetry_A
_geom_hbond_distance_DH
_geom_hbond_distance_HA
_geom_hbond_distance_DA
_geom_hbond_angle_DHA
_geom_hbond_publ_flag
N14 H14 O21 . 0.87(2) 1.96(2) 2.638(2) 133(2) yes
N14 H14 O711 4_554 0.87(2) 2.50(3) 3.177(3) 135(2) yes
O721 H721 O711 3_657 0.90(4) 1.74(4) 2.639(2) 174(3) yes
C31 H31 O62 1_565 0.95 2.37 3.178(3) 143 yes

loop_
_geom_torsion_atom_site_label_1
_geom_torsion_atom_site_label_2
_geom_torsion_atom_site_label_3
_geom_torsion_atom_site_label_4
_geom_torsion
_geom_torsion_publ_flag
O21 N2 C2 C1 23.5(3) no
O22 N2 C2 C1 -155.43(19) no
O21 N2 C2 C3 -161.37(19) no
O22 N2 C2 C3 19.7(3) no
O41 N4 C4 C3 -2.7(3) no
O42 N4 C4 C3 177.4(2) no
O41 N4 C4 C5 177.0(2) no
O42 N4 C4 C5 -2.8(3) no
O62 N6 C6 C1 -51.9(3) no
O62 N6 C6 C5 123.1(2) no
O61 N6 C6 C5 -55.2(3) no
O61 N6 C6 C1 129.8(2) no
C41 N14 C1 C2 152.0(2) no
C1 N14 C41 C51 136.1(2) no
C1 N14 C41 C31 -47.1(3) no
C41 N14 C1 C6 -28.2(3) no
N14 C1 C2 N2 -10.5(3) no
C2 C1 C6 N6 178.50(18) no
C2 C1 C6 C5 4.1(3) no
N14 C1 C6 C5 -175.7(2) no
C6 C1 C2 N2 169.77(18) no
N14 C1 C2 C3 174.8(2) no
C6 C1 C2 C3 -5.0(3) no
N14 C1 C6 N6 -1.3(3) no
C1 C2 C3 C4 1.9(3) no
N2 C2 C3 C4 -173.13(19) no
C2 C3 C4 C5 2.6(3) no
C2 C3 C4 N4 -177.63(19) no
C3 C4 C5 C6 -3.5(3) no
N4 C4 C5 C6 176.78(19) no
C4 C5 C6 N6 -174.90(19) no
C4 C5 C6 C1 -0.1(3) no
C61 C11 C21 C31 -1.5(3) no
C71 C11 C61 C51 -178.9(2) no
C71 C11 C21 C31 178.4(2) no
C21 C11 C61 C51 0.9(3) no
C61 C11 C71 O711 -165.5(2) no
C61 C11 C71 O721 14.4(3) no
C21 C11 C71 O711 14.7(3) no
C21 C11 C71 O721 -165.4(2) no
C11 C21 C31 C41 0.8(3) no
C21 C31 C41 C51 0.5(3) no
C21 C31 C41 N14 -176.3(2) no
N14 C41 C51 C61 175.8(2) no
C31 C41 C51 C61 -1.0(3) no
C41 C51 C61 C11 0.3(3) no

loop_
_cod_related_entry_id
_cod_related_entry_database
_cod_related_entry_code
1 ChemSpider 3400565
